data_2231238
loop_
_publ_author_name
'Liu, Pei-Jiang'
'Ma, Dong-Sheng'
'Zhang, Shuai'
'Hou, Guang-Feng'

_publ_section_title
;
 5-(4-Chlorobenzyl)-1<i>H</i>-tetrazole
;
_journal_coeditor_code NG5199
_journal_issue 8
_journal_name_full 'Acta Crystallographica Section E'
_journal_page_first o2088
_journal_paper_doi 10.1107/S1600536811028388
_journal_volume 67
_journal_year 2011
_chemical_formula_iupac 'C8 H7 Cl N4'
_chemical_formula_moiety 'C8 H7 Cl N4'
_chemical_formula_sum 'C8 H7 Cl N4'
_chemical_formula_weight 194.63
_chemical_name_systematic
;
5-(4-Chlorobenzyl)-1<i>H</i>-tetrazole
;
_space_group_IT_number 14
_symmetry_cell_setting monoclinic
_symmetry_space_group_name_Hall '-P 2ybc'
_symmetry_space_group_name_H-M 'P 1 21/c 1'
_atom_sites_solution_hydrogens geom
_atom_sites_solution_primary direct
_atom_sites_solution_secondary difmap
_audit_creation_method SHELXL-97
_cell_angle_alpha 90.00
_cell_angle_beta 105.63(3)
_cell_angle_gamma 90.00
_cell_formula_units_Z 4
_cell_length_a 14.654(3)
_cell_length_b 4.9321(10)
_cell_length_c 12.688(3)
_cell_measurement_reflns_used 6142
_cell_measurement_temperature 293(2)
_cell_measurement_theta_max 25.09
_cell_measurement_theta_min 3.25
_cell_volume 883.1(4)
_computing_cell_refinement 'RAPID-AUTO (Rigaku, 1998)'
_computing_data_collection 'RAPID-AUTO (Rigaku, 1998)'
_computing_data_reduction 'CrystalStructure (Rigaku/MSC, 2002)'
_computing_molecular_graphics 'SHELXTL (Sheldrick, 2008)'
_computing_publication_material 'SHELXL97 (Sheldrick, 2008)'
_computing_structure_refinement 'SHELXL97 (Sheldrick, 2008)'
_computing_structure_solution 'SHELXS97 (Sheldrick, 2008)'
_diffrn_ambient_temperature 293(2)
_diffrn_measured_fraction_theta_full 0.994
_diffrn_measured_fraction_theta_max 0.994
_diffrn_measurement_device_type 'Rigaku R-AXIS RAPID'
_diffrn_measurement_method \w
_diffrn_radiation_monochromator graphite
_diffrn_radiation_source 'fine-focus sealed tube'
_diffrn_radiation_type MoK\a
_diffrn_radiation_wavelength 0.71073
_diffrn_reflns_av_R_equivalents 0.0245
_diffrn_reflns_av_sigmaI/netI 0.0219
_diffrn_reflns_limit_h_max 19
_diffrn_reflns_limit_h_min -18
_diffrn_reflns_limit_k_max 6
_diffrn_reflns_limit_k_min -6
_diffrn_reflns_limit_l_max 16
_diffrn_reflns_limit_l_min -16
_diffrn_reflns_number 8039
_diffrn_reflns_theta_full 27.48
_diffrn_reflns_theta_max 27.48
_diffrn_reflns_theta_min 3.26
_diffrn_standards_decay_% 0
_diffrn_standards_interval_count 0
_diffrn_standards_interval_time 0
_diffrn_standards_number 0
_exptl_absorpt_coefficient_mu 0.386
_exptl_absorpt_correction_T_max 0.9443
_exptl_absorpt_correction_T_min 0.8596
_exptl_absorpt_correction_type multi-scan
_exptl_absorpt_process_details '(ABSCOR; Higashi, 1995)'
_exptl_crystal_colour colorless
_exptl_crystal_density_diffrn 1.464
_exptl_crystal_density_method 'not measured'
_exptl_crystal_description block
_exptl_crystal_F_000 400
_exptl_crystal_size_max 0.40
_exptl_crystal_size_mid 0.38
_exptl_crystal_size_min 0.15
_refine_diff_density_max 0.181
_refine_diff_density_min -0.329
_refine_ls_extinction_method none
_refine_ls_goodness_of_fit_ref 1.078
_refine_ls_hydrogen_treatment mixed
_refine_ls_matrix_type full
_refine_ls_number_parameters 122
_refine_ls_number_reflns 2015
_refine_ls_number_restraints 1
_refine_ls_restrained_S_all 1.078
_refine_ls_R_factor_all 0.0463
_refine_ls_R_factor_gt 0.0331
_refine_ls_shift/su_max 0.001
_refine_ls_shift/su_mean 0.000
_refine_ls_structure_factor_coef Fsqd
_refine_ls_weighting_details 'calc w=1/[\s^2^(Fo^2^)+(0.0482P)^2^+0.0994P] where P=(Fo^2^+2Fc^2^)/3'
_refine_ls_weighting_scheme calc
_refine_ls_wR_factor_gt 0.0892
_refine_ls_wR_factor_ref 0.0942
_reflns_number_gt 1546
_reflns_number_total 2015
_reflns_threshold_expression I>2\s(I)
_cod_data_source_file ng5199.cif
_cod_data_source_block I
_cod_original_cell_volume 883.1(3)
_cod_original_sg_symbol_H-M 'P 21/c'
_cod_database_code 2231238
_cod_database_fobs_code 2231238

loop_
_symmetry_equiv_pos_as_xyz
'x, y, z'
'-x, y+1/2, -z+1/2'
'-x, -y, -z'
'x, -y-1/2, z-1/2'

loop_
_atom_site_type_symbol
_atom_site_label
_atom_site_fract_x
_atom_site_fract_y
_atom_site_fract_z
_atom_site_U_iso_or_equiv
_atom_site_adp_type
_atom_site_calc_flag
_atom_site_refinement_flags
_atom_site_occupancy
_atom_site_symmetry_multiplicity
C C1 0.37038(9) 0.2990(3) 1.07319(14) 0.0463(4) Uani d . 1 1
C C2 0.29853(11) 0.4022(3) 1.11205(14) 0.0503(4) Uani d . 1 1
H H2 0.2911 0.3450 1.1791 0.060 Uiso calc R 1 1
C C3 0.23731(10) 0.5923(3) 1.05032(13) 0.0465(4) Uani d . 1 1
H H3 0.1891 0.6638 1.0768 0.056 Uiso calc R 1 1
C C4 0.24675(9) 0.6773(3) 0.95005(12) 0.0380(3) Uani d . 1 1
C C5 0.31899(11) 0.5667(3) 0.91227(15) 0.0467(4) Uani d . 1 1
H H5 0.3259 0.6203 0.8446 0.056 Uiso calc R 1 1
C C6 0.38090(11) 0.3781(3) 0.97347(15) 0.0518(4) Uani d . 1 1
H H6 0.4292 0.3057 0.9473 0.062 Uiso calc R 1 1
C C7 0.18309(10) 0.8938(3) 0.88444(14) 0.0451(4) Uani d . 1 1
H H7A 0.2059 1.0694 0.9149 0.054 Uiso calc R 1 1
H H7B 0.1887 0.8888 0.8100 0.054 Uiso calc R 1 1
C C8 0.08089(9) 0.8704(2) 0.88086(11) 0.0311(3) Uani d . 1 1
Cl Cl1 0.44739(3) 0.06175(9) 1.15206(5) 0.0707(2) Uani d . 1 1
N N1 0.03034(8) 0.6471(2) 0.87394(9) 0.0347(3) Uani d . 1 1
N N2 -0.06056(8) 0.7269(2) 0.86416(10) 0.0393(3) Uani d . 1 1
N N3 -0.06566(8) 0.9885(2) 0.86545(10) 0.0404(3) Uani d . 1 1
N N4 0.02296(8) 1.0797(2) 0.87674(9) 0.0346(3) Uani d D 1 1
H H1 0.0343(11) 1.2592(6) 0.8810(12) 0.048(4) Uiso d D 1 1

loop_
_atom_site_aniso_label
_atom_site_aniso_U_11
_atom_site_aniso_U_22
_atom_site_aniso_U_33
_atom_site_aniso_U_12
_atom_site_aniso_U_13
_atom_site_aniso_U_23
C1 0.0327(7) 0.0365(7) 0.0624(10) 0.0041(6) 0.0001(6) -0.0060(7)
C2 0.0506(9) 0.0497(9) 0.0504(10) 0.0101(7) 0.0130(7) 0.0055(7)
C3 0.0416(8) 0.0477(9) 0.0531(10) 0.0127(7) 0.0176(7) 0.0025(7)
C4 0.0330(6) 0.0302(7) 0.0494(9) -0.0047(6) 0.0090(6) -0.0018(6)
C5 0.0424(8) 0.0469(9) 0.0548(10) -0.0032(7) 0.0198(7) -0.0019(7)
C6 0.0354(7) 0.0486(9) 0.0741(12) 0.0022(7) 0.0194(8) -0.0124(8)
C7 0.0401(7) 0.0327(7) 0.0615(10) -0.0044(6) 0.0119(7) 0.0091(7)
C8 0.0390(6) 0.0224(6) 0.0306(7) 0.0005(5) 0.0068(5) 0.0001(5)
Cl1 0.0512(3) 0.0538(3) 0.0907(4) 0.0194(2) -0.0094(2) -0.0025(2)
N1 0.0390(6) 0.0229(5) 0.0424(7) -0.0012(5) 0.0115(5) -0.0019(4)
N2 0.0390(6) 0.0329(6) 0.0473(7) -0.0002(5) 0.0140(5) -0.0006(5)
N3 0.0429(6) 0.0337(6) 0.0465(7) 0.0059(5) 0.0153(5) 0.0025(5)
N4 0.0461(6) 0.0209(5) 0.0366(7) 0.0024(5) 0.0107(5) 0.0003(4)

loop_
_atom_type_symbol
_atom_type_description
_atom_type_scat_dispersion_real
_atom_type_scat_dispersion_imag
_atom_type_scat_source
C C 0.0033 0.0016 'International Tables Vol C Tables 4.2.6.8 and 6.1.1.4'
H H 0.0000 0.0000 'International Tables Vol C Tables 4.2.6.8 and 6.1.1.4'
N N 0.0061 0.0033 'International Tables Vol C Tables 4.2.6.8 and 6.1.1.4'
Cl Cl 0.1484 0.1585 'International Tables Vol C Tables 4.2.6.8 and 6.1.1.4'

loop_
_geom_angle_atom_site_label_1
_geom_angle_atom_site_label_2
_geom_angle_atom_site_label_3
_geom_angle
C6 C1 C2 120.83(14)
C6 C1 Cl1 120.30(12)
C2 C1 Cl1 118.87(14)
C1 C2 C3 119.32(16)
C1 C2 H2 120.3
C3 C2 H2 120.3
C4 C3 C2 121.06(13)
C4 C3 H3 119.5
C2 C3 H3 119.5
C3 C4 C5 118.32(14)
C3 C4 C7 121.43(13)
C5 C4 C7 120.20(14)
C6 C5 C4 121.15(16)
C6 C5 H5 119.4
C4 C5 H5 119.4
C1 C6 C5 119.31(14)
C1 C6 H6 120.3
C5 C6 H6 120.3
C8 C7 C4 115.34(12)
C8 C7 H7A 108.4
C4 C7 H7A 108.4
C8 C7 H7B 108.4
C4 C7 H7B 108.4
H7A C7 H7B 107.5
N1 C8 N4 107.77(11)
N1 C8 C7 127.54(12)
N4 C8 C7 124.55(12)
C8 N1 N2 106.44(10)
N3 N2 N1 110.23(11)
N2 N3 N4 106.11(11)
C8 N4 N3 109.45(11)
C8 N4 H1 131.0(11)
N3 N4 H1 119.5(10)

loop_
_geom_bond_atom_site_label_1
_geom_bond_atom_site_label_2
_geom_bond_distance
C1 C6 1.372(2)
C1 C2 1.375(2)
C1 Cl1 1.7423(16)
C2 C3 1.385(2)
C2 H2 0.9300
C3 C4 1.381(2)
C3 H3 0.9300
C4 C5 1.386(2)
C4 C7 1.5117(19)
C5 C6 1.383(2)
C5 H5 0.9300
C6 H6 0.9300
C7 C8 1.4906(19)
C7 H7A 0.9700
C7 H7B 0.9700
C8 N1 1.3169(17)
C8 N4 1.3284(17)
N1 N2 1.3622(16)
N2 N3 1.2927(17)
N3 N4 1.3449(17)
N4 H1 0.8998(11)

loop_
_geom_hbond_atom_site_label_D
_geom_hbond_atom_site_label_H
_geom_hbond_atom_site_label_A
_geom_hbond_site_symmetry_A
_geom_hbond_distance_DH
_geom_hbond_distance_HA
_geom_hbond_distance_DA
_geom_hbond_angle_DHA
N4 H1 N1 1_565 0.8998(11) 1.915(4) 2.8013(15) 167.8(15)

loop_
_cod_related_entry_id
_cod_related_entry_database
_cod_related_entry_code
1 ChemSpider 631716
